data_1567262
loop_
_publ_author_name
'Shilov, G. V.'
'Dobrovol'skii, Yu. A.'
'Chernyak, A. V.'
'Leonova, L. S.'
'Zyubina, T. S.'
'Romanchenko, E. V.'
'Atovmyan, L. O.'

_publ_section_title
;
 Crystal Structure and Properties of Acid Salt of Orthoperiodic Acid
 CsH9I2O12
;
_journal_issue 11
_journal_name_full 'Russian Journal of Coordination Chemistry'
_journal_page_first 786
_journal_page_last 790
_journal_paper_doi 10.1023/A:1012515005705
_journal_volume 27
_journal_year 2001
_chemical_formula_moiety 'Cs H9 I2 O12'
_chemical_formula_sum 'Cs H9 I2 O12'
_chemical_formula_weight 587.78
_chemical_name_systematic
;
Caesium orthoperiodate
;
_space_group_crystal_system monoclinic
_space_group_IT_number 9
_space_group_name_Hall 'C -2yc'
_space_group_name_H-M_alt 'C 1 c 1'
_symmetry_Int_Tables_number 9
_symmetry_space_group_name_H-M 'C 1 c 1'
_audit_creation_method 'manually at INEOS RAS'
_cell_angle_alpha 90
_cell_angle_beta 99.73(3)
_cell_angle_gamma 90
_cell_formula_units_Z 4
_cell_length_a 18.473(5)
_cell_length_b 5.439(2)
_cell_length_c 10.481(3)
_cell_volume 1037.9(6)
_diffrn_ambient_temperature 295
_diffrn_radiation_probe x-ray
_diffrn_radiation_type MoK\a
_exptl_crystal_colour colorless
_exptl_crystal_density_diffrn 3.761
_exptl_crystal_description prism
_refine_ls_R_factor_gt 0.058
_cod_data_source_file R31old.cif
_cod_data_source_block compound_R31old
_cod_original_sg_symbol_H-M 'C c'
_cod_database_code 1567262

loop_
_symmetry_equiv_pos_site_id
_symmetry_equiv_pos_as_xyz
1 x,y,z
2 x,-y,1/2+z
3 1/2+x,1/2+y,z
4 1/2+x,1/2-y,1/2+z

loop_
_atom_site_label
_atom_site_type_symbol
_atom_site_fract_x
_atom_site_fract_y
_atom_site_fract_z
_atom_site_U_iso_or_equiv
Cs(1) Cs 0.3620(1) -0.0741(3) 0.7308(1) 0.0033(1)
I(1) I 0.4995(1) -0.5703(2) 0.9985(1) 0.015(1)
I(2) I 0.2102(1) -0.3885(2) 0.4070(1) 0.014(1)
O(1) O 0.4076(7) -0.6007(22) 0.9130(13) 0.020(2)
O(2) O 0.5951(7) -0.5146(26) 1.0953(12) 0.021(2)
O(3) O 0.4598(7) -0.4207(23) 1.1354(13) 0.021(2)
O(4) O 0.5379(6) -0.7220(21) 0.8687(11) 0.018(2)
O(5) O 0.4993(8) -0.8683(23) 1.0917(13) 0.026(2)
O(6) O 0.5099(6) -0.2556(20) 0.9304(11) 0.017(2)
O(7) O 0.2546(7) -0.3778(22) 0.2587(12) 0.020(2)
O(8) O 0.1692(8) -0.4057(25) 0.5646(13) 0.024(3)
O(9) O 0.1735(7) -0.7006(20) 0.3629(13) 0.021(2)
O(10) O 0.2539(7) -0.0811(24) 0.4580(14) 0.024(2)
O(11) O 0.2939(6) -0.5317(26) 0.5008(13) 0.022(2)
O(12) O 0.1266(6) -0.2411(25) 0.3241(12) 0.021(2)
